data_7030713
loop_
_publ_author_name
'Janiak, Christoph'
'Chamayou, Anne-Christine'
'Royhan Uddin, A. K. M.'
'Uddin, Mohammad'
'Hagen, Karl S.'
'Enamullah, Mohammed'

_publ_section_title
;
 Polymorphs, enantiomorphs, chirality and helicity in
 [Rh{N,O}(\h4-cod)] complexes with {N,O} = salicylaldiminato Schiff
 base or aminocarboxylato ligands
;
_journal_issue 19
_journal_name_full 'Dalton Transactions'
_journal_page_first 3698
_journal_page_last 3709
_journal_paper_doi 10.1039/b820072f
_journal_year 2009
_chemical_absolute_configuration ad
_chemical_formula_moiety 'C26 H26 N O Rh'
_chemical_formula_sum 'C26 H26 N O Rh'
_chemical_formula_weight 471.39
_chemical_name_systematic
;
(\h^4^-cycloocta-1,5-diene){N-(o-tolyl)-2-oxo-1-naphthaldiminato
-K^2^N,O}rhodium(I)
;
_space_group_IT_number 9
_symmetry_cell_setting monoclinic
_symmetry_space_group_name_Hall 'C -2yc'
_symmetry_space_group_name_H-M 'C 1 c 1'
_atom_sites_solution_hydrogens geom
_atom_sites_solution_primary direct
_atom_sites_solution_secondary difmap
_audit_creation_method SHELXL-97
_cell_angle_alpha 90.00
_cell_angle_beta 102.288(3)
_cell_angle_gamma 90.00
_cell_formula_units_Z 4
_cell_length_a 16.254(3)
_cell_length_b 11.992(3)
_cell_length_c 10.771(2)
_cell_measurement_reflns_used 2748
_cell_measurement_temperature 203(2)
_cell_measurement_theta_max 22.797
_cell_measurement_theta_min 2.687
_cell_volume 2051.4(7)
_computing_cell_refinement 'SAINT (Bruker, 2006)'
_computing_data_collection 'APEX2 (Bruker, 2006)'
_computing_data_reduction SAINT
_computing_molecular_graphics 'DIAMOND (crystal Impact, 2006)'
_computing_structure_refinement 'SHELXL-97 (Sheldrick, 1997)'
_computing_structure_solution 'SHELXS-97 (Sheldrick, 1997)'
_diffrn_ambient_temperature 203(2)
_diffrn_measured_fraction_theta_full 0.999
_diffrn_measured_fraction_theta_max 0.999
_diffrn_measurement_device_type 'Bruker APEX2 CCD area detector'
_diffrn_measurement_method '\w scans'
_diffrn_radiation_monochromator graphite
_diffrn_radiation_source 'fine-focus sealed tube'
_diffrn_radiation_type MoK\a
_diffrn_radiation_wavelength 0.71073
_diffrn_reflns_av_R_equivalents 0.0335
_diffrn_reflns_av_sigmaI/netI 0.0540
_diffrn_reflns_limit_h_max 19
_diffrn_reflns_limit_h_min -19
_diffrn_reflns_limit_k_max 14
_diffrn_reflns_limit_k_min -14
_diffrn_reflns_limit_l_max 13
_diffrn_reflns_limit_l_min -13
_diffrn_reflns_number 7908
_diffrn_reflns_theta_full 25.85
_diffrn_reflns_theta_max 25.85
_diffrn_reflns_theta_min 2.13
_exptl_absorpt_coefficient_mu 0.850
_exptl_absorpt_correction_T_max 0.9123
_exptl_absorpt_correction_T_min 0.7553
_exptl_absorpt_correction_type multi-scan
_exptl_absorpt_process_details '(<i>SADABS</i>; Sheldrick, 1996)'
_exptl_crystal_colour yellow-orange
_exptl_crystal_density_diffrn 1.526
_exptl_crystal_density_method 'not measured'
_exptl_crystal_description needle
_exptl_crystal_F_000 968
_exptl_crystal_size_max 0.35
_exptl_crystal_size_mid 0.26
_exptl_crystal_size_min 0.11
_refine_diff_density_max 1.616
_refine_diff_density_min -0.572
_refine_diff_density_rms 0.092
_refine_ls_abs_structure_details 'Flack H D (1983), Acta Cryst. A39, 876-881'
_refine_ls_abs_structure_Flack 0.13(5)
_refine_ls_extinction_method none
_refine_ls_goodness_of_fit_ref 1.004
_refine_ls_hydrogen_treatment constr
_refine_ls_matrix_type full
_refine_ls_number_parameters 263
_refine_ls_number_reflns 3912
_refine_ls_number_restraints 2
_refine_ls_restrained_S_all 1.004
_refine_ls_R_factor_all 0.0609
_refine_ls_R_factor_gt 0.0425
_refine_ls_shift/su_max 0.001
_refine_ls_shift/su_mean 0.000
_refine_ls_structure_factor_coef Fsqd
_refine_ls_weighting_details 'calc w=1/[\s^2^(Fo^2^)+(0.0604P)^2^+0.0000P] where P=(Fo^2^+2Fc^2^)/3'
_refine_ls_weighting_scheme calc
_refine_ls_wR_factor_gt 0.0959
_refine_ls_wR_factor_ref 0.1045
_reflns_number_gt 3200
_reflns_number_total 3912
_reflns_threshold_expression >2sigma(I)
_cod_duplicate_entry 7001284
_cod_data_source_file b820072f.txt
_cod_data_source_block enamjm
_cod_depositor_comments
;
The following automatic conversions were performed:

'_symmetry_cell_setting' value 'Monoclinic' changed to 'monoclinic'
according to
/usr/data/users/saulius/automatic-downloads/retrospective/RSC/lib/dictionaries/cif_core.dic
dictionary named 'cif_core.dic' version 2.4.2 from
2011-04-26.

'_exptl_absorpt_correction_type' value 'Multi-scan'
changed to 'multi-scan' according to
/usr/data/users/saulius/automatic-downloads/retrospective/RSC/lib/dictionaries/cif_core.dic
dictionary named 'cif_core.dic' version 2.4.2 from 2011-04-26.

Automatic conversion script
Id: cif_fix_values 2281 2013-09-26 08:29:07Z andrius 
;
_cod_original_sg_symbol_H-M Cc
_cod_database_code 7030713

loop_
_symmetry_equiv_pos_as_xyz
'x, y, z'
'x, -y, z+1/2'
'x+1/2, y+1/2, z'
'x+1/2, -y+1/2, z+1/2'

loop_
_atom_site_label
_atom_site_type_symbol
_atom_site_fract_x
_atom_site_fract_y
_atom_site_fract_z
_atom_site_U_iso_or_equiv
_atom_site_adp_type
_atom_site_occupancy
_atom_site_symmetry_multiplicity
_atom_site_calc_flag
_atom_site_refinement_flags
Rh Rh 0.10069(5) 0.59506(3) 0.49821(5) 0.03875(14) Uani 1 1 d .
O O 0.1733(3) 0.4554(4) 0.5223(5) 0.0533(12) Uani 1 1 d .
N N 0.1831(3) 0.6654(4) 0.6489(5) 0.0422(12) Uani 1 1 d .
C1 C 0.2326(5) 0.4289(5) 0.6159(7) 0.0465(16) Uani 1 1 d .
C2 C 0.2649(5) 0.3167(6) 0.6156(7) 0.0550(18) Uani 1 1 d .
H2 H 0.2390 0.2667 0.5520 0.066 Uiso 1 1 calc R
C3 C 0.3307(5) 0.2826(6) 0.7038(7) 0.0567(18) Uani 1 1 d .
H3 H 0.3504 0.2094 0.6990 0.068 Uiso 1 1 calc R
C4 C 0.3718(4) 0.3514(6) 0.8036(7) 0.0507(17) Uani 1 1 d .
C5 C 0.3411(4) 0.4609(6) 0.8113(6) 0.0452(15) Uani 1 1 d .
C6 C 0.2711(4) 0.5008(5) 0.7144(6) 0.0417(14) Uani 1 1 d .
C7 C 0.2468(4) 0.6136(5) 0.7207(6) 0.0422(14) Uani 1 1 d .
H7 H 0.2806 0.6569 0.7845 0.051 Uiso 1 1 calc R
C8 C 0.1807(4) 0.7850(5) 0.6762(8) 0.0410(18) Uani 1 1 d .
C9 C 0.1392(5) 0.8227(6) 0.7626(7) 0.0543(17) Uani 1 1 d .
H9 H 0.1130 0.7717 0.8081 0.065 Uiso 1 1 calc R
C10 C 0.1342(6) 0.9381(7) 0.7864(8) 0.072(2) Uani 1 1 d .
H10 H 0.1041 0.9649 0.8457 0.087 Uiso 1 1 calc R
C11 C 0.1749(5) 1.0103(6) 0.7196(9) 0.068(2) Uani 1 1 d .
H11 H 0.1745 1.0872 0.7363 0.081 Uiso 1 1 calc R
C12 C 0.2147(5) 0.9723(6) 0.6317(8) 0.061(2) Uani 1 1 d .
H12 H 0.2392 1.0241 0.5849 0.073 Uiso 1 1 calc R
C13 C 0.2216(4) 0.8573(6) 0.6062(7) 0.0508(17) Uani 1 1 d .
C14 C 0.2683(5) 0.8163(7) 0.5111(8) 0.073(2) Uani 1 1 d .
H14A H 0.2850 0.8792 0.4654 0.109 Uiso 1 1 calc R
H14B H 0.2324 0.7670 0.4517 0.109 Uiso 1 1 calc R
H14C H 0.3180 0.7761 0.5540 0.109 Uiso 1 1 calc R
C15 C 0.4419(5) 0.3143(7) 0.8934(8) 0.068(2) Uani 1 1 d .
H15 H 0.4613 0.2413 0.8864 0.081 Uiso 1 1 calc R
C16 C 0.4823(5) 0.3785(7) 0.9887(9) 0.069(2) Uani 1 1 d .
H16 H 0.5309 0.3527 1.0449 0.083 Uiso 1 1 calc R
C17 C 0.4501(5) 0.4858(7) 1.0025(7) 0.064(2) Uani 1 1 d .
H17 H 0.4750 0.5304 1.0722 0.077 Uiso 1 1 calc R
C18 C 0.3836(5) 0.5249(6) 0.9162(7) 0.0567(18) Uani 1 1 d .
H18 H 0.3646 0.5977 0.9262 0.068 Uiso 1 1 calc R
C19 C -0.0838(5) 0.6114(7) 0.4799(9) 0.070(2) Uani 1 1 d .
H19A H -0.0908 0.5669 0.5533 0.084 Uiso 1 1 calc R
H19B H -0.1337 0.6588 0.4553 0.084 Uiso 1 1 calc R
C20 C -0.0794(5) 0.5337(7) 0.3711(10) 0.072(2) Uani 1 1 d .
H20A H -0.1132 0.4671 0.3775 0.086 Uiso 1 1 calc R
H20B H -0.1037 0.5709 0.2907 0.086 Uiso 1 1 calc R
C21 C 0.0088(5) 0.4993(6) 0.3704(7) 0.0514(17) Uani 1 1 d .
H21 H 0.0302 0.4361 0.4180 0.062 Uiso 1 1 d R
C22 C 0.0603(5) 0.5536(6) 0.3048(7) 0.0518(17) Uani 1 1 d .
H22 H 0.1145 0.5241 0.3100 0.062 Uiso 1 1 d R
C23 C 0.0371(5) 0.6570(6) 0.2243(7) 0.064(2) Uani 1 1 d .
H23A H -0.0039 0.6374 0.1468 0.077 Uiso 1 1 calc R
H23B H 0.0874 0.6866 0.1994 0.077 Uiso 1 1 calc R
C24 C 0.0001(6) 0.7458(7) 0.2964(9) 0.064(2) Uani 1 1 d .
H24A H 0.0123 0.8192 0.2647 0.076 Uiso 1 1 calc R
H24B H -0.0613 0.7369 0.2784 0.076 Uiso 1 1 calc R
C25 C 0.0319(4) 0.7432(5) 0.4356(7) 0.0493(17) Uani 1 1 d .
H25 H 0.0815 0.7828 0.4695 0.059 Uiso 1 1 d R
C26 C -0.0067(4) 0.6854(6) 0.5192(7) 0.0525(17) Uani 1 1 d .
H26 H 0.0163 0.6928 0.6066 0.063 Uiso 1 1 d R

loop_
_atom_site_aniso_label
_atom_site_aniso_U_11
_atom_site_aniso_U_22
_atom_site_aniso_U_33
_atom_site_aniso_U_23
_atom_site_aniso_U_13
_atom_site_aniso_U_12
Rh 0.0415(2) 0.02898(19) 0.0453(2) -0.0014(4) 0.00836(15) 0.0007(4)
O 0.056(3) 0.037(2) 0.063(3) -0.002(2) 0.005(2) 0.008(2)
N 0.049(3) 0.025(3) 0.053(3) -0.003(2) 0.011(3) -0.001(2)
C1 0.056(4) 0.035(4) 0.051(4) 0.004(3) 0.015(3) 0.004(3)
C2 0.071(5) 0.038(4) 0.057(4) -0.008(3) 0.019(4) 0.004(3)
C3 0.069(5) 0.040(4) 0.064(5) 0.005(3) 0.020(4) 0.017(3)
C4 0.052(4) 0.046(4) 0.058(4) 0.011(3) 0.021(3) 0.006(3)
C5 0.044(4) 0.046(4) 0.048(4) 0.012(3) 0.013(3) 0.005(3)
C6 0.047(4) 0.031(3) 0.050(4) 0.006(3) 0.018(3) 0.003(3)
C7 0.038(3) 0.034(3) 0.053(4) -0.002(3) 0.005(3) 0.004(3)
C8 0.038(4) 0.025(4) 0.058(5) 0.002(3) 0.007(3) -0.002(3)
C9 0.063(4) 0.039(4) 0.057(4) -0.008(3) 0.005(3) 0.002(3)
C10 0.087(6) 0.052(5) 0.072(6) -0.017(4) 0.005(5) 0.014(4)
C11 0.073(5) 0.030(4) 0.090(6) -0.011(4) -0.004(5) -0.002(4)
C12 0.059(5) 0.042(4) 0.075(5) 0.006(4) -0.004(4) -0.009(3)
C13 0.051(4) 0.034(3) 0.065(5) 0.004(3) 0.009(3) 0.000(3)
C14 0.074(5) 0.062(5) 0.089(6) 0.008(4) 0.033(5) -0.011(4)
C15 0.080(6) 0.057(5) 0.070(5) 0.020(4) 0.023(5) 0.025(4)
C16 0.061(5) 0.070(5) 0.070(5) 0.023(4) 0.001(4) 0.009(4)
C17 0.063(5) 0.065(5) 0.056(5) 0.015(4) -0.006(4) 0.008(4)
C18 0.065(5) 0.047(4) 0.055(4) 0.000(3) 0.005(4) 0.002(3)
C19 0.054(5) 0.076(6) 0.084(6) -0.006(5) 0.025(4) 0.000(4)
C20 0.046(4) 0.067(5) 0.103(7) -0.009(5) 0.015(4) -0.017(4)
C21 0.059(4) 0.034(4) 0.057(5) -0.007(3) 0.003(3) -0.006(3)
C22 0.058(4) 0.046(4) 0.050(4) -0.010(3) 0.009(3) 0.006(3)
C23 0.081(5) 0.060(5) 0.051(4) 0.004(4) 0.016(4) 0.006(4)
C24 0.083(7) 0.043(5) 0.065(6) 0.006(4) 0.014(5) 0.009(5)
C25 0.054(4) 0.033(3) 0.056(4) -0.002(3) 0.001(3) 0.007(3)
C26 0.045(4) 0.054(4) 0.060(4) -0.012(3) 0.015(3) 0.006(3)

loop_
_atom_type_symbol
_atom_type_description
_atom_type_scat_dispersion_real
_atom_type_scat_dispersion_imag
_atom_type_scat_source
C C 0.0033 0.0016 'International Tables Vol C Tables 4.2.6.8 and 6.1.1.4'
H H 0.0000 0.0000 'International Tables Vol C Tables 4.2.6.8 and 6.1.1.4'
N N 0.0061 0.0033 'International Tables Vol C Tables 4.2.6.8 and 6.1.1.4'
O O 0.0106 0.0060 'International Tables Vol C Tables 4.2.6.8 and 6.1.1.4'
Rh Rh -1.1178 0.9187 'International Tables Vol C Tables 4.2.6.8 and 6.1.1.4'

loop_
_geom_angle_atom_site_label_1
_geom_angle_atom_site_label_2
_geom_angle_atom_site_label_3
_geom_angle
O Rh N 88.52(19)
O Rh C22 89.0(2)
N Rh C22 153.2(3)
O Rh C26 151.8(2)
N Rh C26 96.9(2)
C22 Rh C26 97.9(3)
O Rh C25 168.1(2)
N Rh C25 96.8(2)
C22 Rh C25 81.5(3)
C26 Rh C25 38.2(3)
O Rh C21 87.0(2)
N Rh C21 168.1(2)
C22 Rh C21 37.7(3)
C26 Rh C21 82.2(3)
C25 Rh C21 89.8(3)
C1 O Rh 128.7(4)
C7 N C8 113.4(5)
C7 N Rh 125.0(4)
C8 N Rh 121.3(4)
O C1 C6 125.6(6)
O C1 C2 116.3(6)
C6 C1 C2 118.0(6)
C3 C2 C1 121.4(7)
C3 C2 H2 119.3
C1 C2 H2 119.3
C2 C3 C4 122.8(7)
C2 C3 H3 118.6
C4 C3 H3 118.6
C15 C4 C3 121.7(7)
C15 C4 C5 120.0(7)
C3 C4 C5 118.3(6)
C4 C5 C18 115.5(6)
C4 C5 C6 119.8(6)
C18 C5 C6 124.7(6)
C1 C6 C7 122.6(6)
C1 C6 C5 119.6(6)
C7 C6 C5 117.7(6)
N C7 C6 128.2(6)
N C7 H7 115.9
C6 C7 H7 115.9
C9 C8 C13 122.1(6)
C9 C8 N 120.6(7)
C13 C8 N 117.3(7)
C8 C9 C10 120.9(8)
C8 C9 H9 119.6
C10 C9 H9 119.6
C11 C10 C9 117.9(8)
C11 C10 H10 121.1
C9 C10 H10 121.1
C12 C11 C10 120.9(7)
C12 C11 H11 119.5
C10 C11 H11 119.5
C11 C12 C13 122.7(7)
C11 C12 H12 118.7
C13 C12 H12 118.7
C8 C13 C12 115.5(7)
C8 C13 C14 122.5(6)
C12 C13 C14 122.0(7)
C13 C14 H14A 109.5
C13 C14 H14B 109.5
H14A C14 H14B 109.5
C13 C14 H14C 109.5
H14A C14 H14C 109.5
H14B C14 H14C 109.5
C16 C15 C4 122.8(7)
C16 C15 H15 118.6
C4 C15 H15 118.6
C15 C16 C17 118.2(7)
C15 C16 H16 120.9
C17 C16 H16 120.9
C18 C17 C16 120.4(8)
C18 C17 H17 119.8
C16 C17 H17 119.8
C17 C18 C5 122.9(7)
C17 C18 H18 118.5
C5 C18 H18 118.5
C20 C19 C26 113.8(6)
C20 C19 H19A 108.8
C26 C19 H19A 108.8
C20 C19 H19B 108.8
C26 C19 H19B 108.8
H19A C19 H19B 107.7
C21 C20 C19 112.3(7)
C21 C20 H20A 109.2
C19 C20 H20A 109.2
C21 C20 H20B 109.2
C19 C20 H20B 109.2
H20A C20 H20B 107.9
C22 C21 C20 124.4(7)
C22 C21 Rh 69.9(4)
C20 C21 Rh 112.9(5)
C22 C21 H21 117.9
C20 C21 H21 117.7
Rh C21 H21 87.4
C21 C22 C23 125.4(7)
C21 C22 Rh 72.4(4)
C23 C22 Rh 111.1(5)
C21 C22 H22 117.3
C23 C22 H22 117.3
Rh C22 H22 86.5
C22 C23 C24 111.1(6)
C22 C23 H23A 109.4
C24 C23 H23A 109.4
C22 C23 H23B 109.4
C24 C23 H23B 109.4
H23A C23 H23B 108.0
C25 C24 C23 114.4(7)
C25 C24 H24A 108.7
C23 C24 H24A 108.7
C25 C24 H24B 108.7
C23 C24 H24B 108.7
H24A C24 H24B 107.6
C26 C25 C24 124.1(7)
C26 C25 Rh 70.0(4)
C24 C25 Rh 112.7(5)
C26 C25 H25 118.0
C24 C25 H25 118.0
Rh C25 H25 87.1
C25 C26 C19 124.8(7)
C25 C26 Rh 71.8(4)
C19 C26 Rh 108.8(5)
C25 C26 H26 117.6
C19 C26 H26 117.7
Rh C26 H26 89.6

loop_
_geom_bond_atom_site_label_1
_geom_bond_atom_site_label_2
_geom_bond_distance
Rh O 2.033(5)
Rh N 2.053(5)
Rh C22 2.106(7)
Rh C26 2.107(6)
Rh C25 2.131(6)
Rh C21 2.138(7)
O C1 1.278(8)
N C7 1.309(8)
N C8 1.467(8)
C1 C6 1.407(9)
C1 C2 1.444(9)
C2 C3 1.335(10)
C2 H2 0.9400
C3 C4 1.406(10)
C3 H3 0.9400
C4 C15 1.401(10)
C4 C5 1.414(10)
C5 C18 1.418(10)
C5 C6 1.452(9)
C6 C7 1.415(8)
C7 H7 0.9400
C8 C9 1.338(11)
C8 C13 1.406(10)
C9 C10 1.413(10)
C9 H9 0.9400
C10 C11 1.381(12)
C10 H10 0.9400
C11 C12 1.336(11)
C11 H11 0.9400
C12 C13 1.416(10)
C12 H12 0.9400
C13 C14 1.482(11)
C14 H14A 0.9700
C14 H14B 0.9700
C14 H14C 0.9700
C15 C16 1.338(12)
C15 H15 0.9400
C16 C17 1.409(11)
C16 H16 0.9400
C17 C18 1.351(9)
C17 H17 0.9400
C18 H18 0.9400
C19 C20 1.510(12)
C19 C26 1.520(10)
C19 H19A 0.9800
C19 H19B 0.9800
C20 C21 1.492(10)
C20 H20A 0.9800
C20 H20B 0.9800
C21 C22 1.370(10)
C21 H21 0.9400
C22 C23 1.514(10)
C22 H22 0.9400
C23 C24 1.516(12)
C23 H23A 0.9800
C23 H23B 0.9800
C24 C25 1.478(11)
C24 H24A 0.9800
C24 H24B 0.9800
C25 C26 1.388(10)
C25 H25 0.9400
C26 H26 0.9399
